data_1504058
loop_
_publ_author_name
'Xu, Silong'
'Zhou, Lili'
'Zeng, San'
'Ma, Renqin'
'Wang, Zhihong'
'He, Zhengjie'

_publ_section_title
;
 Phosphine-mediated olefination between aldehydes and allenes: an
 efficient synthesis of trisubstituted 1,3-dienes with high E-selectivity.
;
_journal_issue 15
_journal_name_full 'Organic letters'
_journal_page_first 3498
_journal_page_last 3501
_journal_paper_doi 10.1021/ol901334c
_journal_volume 11
_journal_year 2009
_chemical_formula_sum 'C16 H17 N O6'
_chemical_formula_weight 319.31
_chemical_name_systematic
; 
 ? 
;
_space_group_IT_number 2
_symmetry_cell_setting triclinic
_symmetry_space_group_name_Hall '-P 1'
_symmetry_space_group_name_H-M 'P -1'
_atom_sites_solution_hydrogens geom
_atom_sites_solution_primary direct
_atom_sites_solution_secondary difmap
_audit_creation_method SHELXL-97
_cell_angle_alpha 82.63(3)
_cell_angle_beta 84.66(3)
_cell_angle_gamma 80.19(3)
_cell_formula_units_Z 2
_cell_length_a 8.2434(16)
_cell_length_b 9.3954(19)
_cell_length_c 10.116(2)
_cell_measurement_reflns_used 3103
_cell_measurement_temperature 113(2)
_cell_measurement_theta_max 25.994
_cell_measurement_theta_min 1.772
_cell_volume 763.6(3)
_computing_cell_refinement crystalclear
_computing_data_collection crystalclear
_computing_data_reduction crystalclear
_computing_molecular_graphics 'Bruker SHELXTL'
_computing_publication_material 'Bruker SHELXTL'
_computing_structure_refinement 'SHELXL-97 (Sheldrick, 1997)'
_computing_structure_solution 'SHELXS-97 (Sheldrick, 1990)'
_diffrn_ambient_temperature 113(2)
_diffrn_measured_fraction_theta_full 0.993
_diffrn_measured_fraction_theta_max 0.993
_diffrn_measurement_device_type 'rigaku saturn'
_diffrn_measurement_method '\w scans'
_diffrn_radiation_monochromator confocal
_diffrn_radiation_source 'rotating anode'
_diffrn_radiation_type MoK\a
_diffrn_radiation_wavelength 0.71073
_diffrn_reflns_av_R_equivalents 0.0248
_diffrn_reflns_av_sigmaI/netI 0.0372
_diffrn_reflns_limit_h_max 7
_diffrn_reflns_limit_h_min -9
_diffrn_reflns_limit_k_max 11
_diffrn_reflns_limit_k_min -11
_diffrn_reflns_limit_l_max 11
_diffrn_reflns_limit_l_min -12
_diffrn_reflns_number 5656
_diffrn_reflns_theta_full 25.01
_diffrn_reflns_theta_max 25.01
_diffrn_reflns_theta_min 2.04
_diffrn_standards_decay_% 0
_diffrn_standards_interval_count 0
_diffrn_standards_interval_time 0
_diffrn_standards_number 0
_exptl_absorpt_coefficient_mu 0.107
_exptl_absorpt_correction_T_max 0.9915
_exptl_absorpt_correction_T_min 0.9831
_exptl_absorpt_correction_type multi-scan
_exptl_absorpt_process_details crystalclear
_exptl_crystal_density_diffrn 1.389
_exptl_crystal_density_method 'not measured'
_exptl_crystal_F_000 336
_exptl_crystal_size_max 0.16
_exptl_crystal_size_mid 0.12
_exptl_crystal_size_min 0.08
_refine_diff_density_max 0.169
_refine_diff_density_min -0.228
_refine_diff_density_rms 0.039
_refine_ls_extinction_method none
_refine_ls_goodness_of_fit_ref 1.072
_refine_ls_hydrogen_treatment constr
_refine_ls_matrix_type full
_refine_ls_number_parameters 210
_refine_ls_number_reflns 2666
_refine_ls_number_restraints 0
_refine_ls_restrained_S_all 1.072
_refine_ls_R_factor_all 0.0424
_refine_ls_R_factor_gt 0.0327
_refine_ls_shift/su_max 0.000
_refine_ls_shift/su_mean 0.000
_refine_ls_structure_factor_coef Fsqd
_refine_ls_weighting_details 'calc w=1/[\s^2^(Fo^2^)+(0.0586P)^2^+0.0000P] where P=(Fo^2^+2Fc^2^)/3'
_refine_ls_weighting_scheme calc
_refine_ls_wR_factor_gt 0.0915
_refine_ls_wR_factor_ref 0.0962
_reflns_number_gt 1996
_reflns_number_total 2666
_reflns_threshold_expression >2sigma(I)
_cod_data_source_file ol901334c_si_002.cif
_cod_data_source_block r81211d
_cod_depositor_comments
;
The following automatic conversions were performed:

'_symmetry_cell_setting' value 'Triclinic' changed to 'triclinic'
according to /home/saulius/struct/CIF-dictionaries/cif_core.dic
dictionary named 'cif_core.dic' version 2.4.2 from
2011-04-26.

'_exptl_absorpt_correction_type' value 'MULTI-SCAN'
changed to 'multi-scan' according to
/home/saulius/struct/CIF-dictionaries/cif_core.dic dictionary named
'cif_core.dic' version 2.4.2 from
2011-04-26.

'_refine_ls_hydrogen_treatment' value 'CONSTR' changed
to 'constr' according to
/home/saulius/struct/CIF-dictionaries/cif_core.dic dictionary named
'cif_core.dic' version 2.4.2 from 2011-04-26.

Automatic conversion script
Id: cif_fix_values 1715 2011-07-08 13:25:40Z adriana 
;
_cod_original_sg_symbol_H-M P-1
_cod_database_code 1504058

loop_
_symmetry_equiv_pos_as_xyz
'x, y, z'
'-x, -y, -z'

loop_
_atom_site_label
_atom_site_type_symbol
_atom_site_fract_x
_atom_site_fract_y
_atom_site_fract_z
_atom_site_U_iso_or_equiv
_atom_site_adp_type
_atom_site_occupancy
_atom_site_symmetry_multiplicity
_atom_site_calc_flag
_atom_site_refinement_flags
O1 O 0.50359(13) 1.31201(10) 0.54035(11) 0.0361(3) Uani 1 1 d .
O2 O 0.66907(12) 1.12586(10) 0.62605(11) 0.0334(3) Uani 1 1 d .
O3 O -0.10282(13) 0.69641(11) 0.78243(13) 0.0460(3) Uani 1 1 d .
O4 O -0.09485(11) 0.51419(9) 0.65785(10) 0.0263(3) Uani 1 1 d .
O5 O 0.40562(11) 0.21859(9) 1.01451(10) 0.0261(3) Uani 1 1 d .
O6 O 0.18529(10) 0.13835(9) 0.95268(9) 0.0222(2) Uani 1 1 d .
N1 N 0.53177(15) 1.18671(12) 0.59516(12) 0.0252(3) Uani 1 1 d .
C1 C 0.42094(16) 0.96581(13) 0.69052(13) 0.0204(3) Uani 1 1 d .
H1 H 0.5252 0.9260 0.7182 0.024 Uiso 1 1 calc R
C2 C 0.39205(16) 1.10489(13) 0.62362(14) 0.0207(3) Uani 1 1 d .
C3 C 0.23980(17) 1.17047(13) 0.58305(14) 0.0239(3) Uani 1 1 d .
H3 H 0.2250 1.2634 0.5369 0.029 Uiso 1 1 calc R
C4 C 0.10933(17) 1.09398(13) 0.61290(15) 0.0248(3) Uani 1 1 d .
H4 H 0.0045 1.1367 0.5886 0.030 Uiso 1 1 calc R
C5 C 0.13352(16) 0.95411(13) 0.67879(14) 0.0223(3) Uani 1 1 d .
H5 H 0.0442 0.9045 0.6988 0.027 Uiso 1 1 calc R
C6 C 0.28994(15) 0.88633(13) 0.71563(14) 0.0195(3) Uani 1 1 d .
C7 C 0.32171(15) 0.73804(13) 0.78491(14) 0.0204(3) Uani 1 1 d .
H7 H 0.3944 0.7234 0.8522 0.024 Uiso 1 1 calc R
C8 C 0.25874(15) 0.62087(13) 0.76320(14) 0.0188(3) Uani 1 1 d .
C9 C 0.14797(15) 0.61769(13) 0.65278(13) 0.0193(3) Uani 1 1 d .
H9A H 0.1536 0.7024 0.5877 0.023 Uiso 1 1 calc R
H9B H 0.1872 0.5318 0.6077 0.023 Uiso 1 1 calc R
C10 C -0.02934(16) 0.61619(13) 0.70600(14) 0.0217(3) Uani 1 1 d .
C11 C -0.25706(17) 0.48813(15) 0.71610(16) 0.0313(4) Uani 1 1 d .
H11A H -0.3211 0.4661 0.6478 0.038 Uiso 1 1 calc R
H11B H -0.3158 0.5743 0.7531 0.038 Uiso 1 1 calc R
C12 C -0.23545(18) 0.36269(15) 0.82425(16) 0.0340(4) Uani 1 1 d .
H12A H -0.1695 0.2799 0.7886 0.051 Uiso 1 1 calc R
H12B H -0.3416 0.3391 0.8578 0.051 Uiso 1 1 calc R
H12C H -0.1814 0.3888 0.8956 0.051 Uiso 1 1 calc R
C13 C 0.30095(15) 0.48596(13) 0.85013(14) 0.0204(3) Uani 1 1 d .
H13 H 0.3823 0.4837 0.9085 0.025 Uiso 1 1 calc R
C14 C 0.23466(15) 0.36515(12) 0.85444(13) 0.0194(3) Uani 1 1 d .
H14 H 0.1543 0.3623 0.7965 0.023 Uiso 1 1 calc R
C15 C 0.28656(16) 0.23624(13) 0.94936(14) 0.0199(3) Uani 1 1 d .
C16 C 0.22367(17) 0.00793(13) 1.04431(15) 0.0269(3) Uani 1 1 d .
H16A H 0.3321 -0.0413 1.0199 0.040 Uiso 1 1 calc R
H16B H 0.1443 -0.0550 1.0403 0.040 Uiso 1 1 calc R
H16C H 0.2200 0.0335 1.1335 0.040 Uiso 1 1 calc R

loop_
_atom_site_aniso_label
_atom_site_aniso_U_11
_atom_site_aniso_U_22
_atom_site_aniso_U_33
_atom_site_aniso_U_23
_atom_site_aniso_U_13
_atom_site_aniso_U_12
O1 0.0475(7) 0.0233(5) 0.0396(7) 0.0036(5) -0.0019(5) -0.0177(5)
O2 0.0283(6) 0.0390(6) 0.0366(7) -0.0013(5) -0.0053(5) -0.0167(5)
O3 0.0321(6) 0.0450(6) 0.0679(9) -0.0341(6) 0.0188(6) -0.0174(5)
O4 0.0241(5) 0.0295(5) 0.0293(6) -0.0060(4) -0.0023(4) -0.0136(4)
O5 0.0204(5) 0.0276(5) 0.0303(7) -0.0016(4) -0.0063(4) -0.0024(4)
O6 0.0251(5) 0.0166(5) 0.0253(6) 0.0005(4) -0.0048(4) -0.0052(4)
N1 0.0312(7) 0.0281(7) 0.0201(7) -0.0063(5) -0.0003(5) -0.0139(5)
C1 0.0208(7) 0.0232(7) 0.0194(8) -0.0073(6) -0.0021(5) -0.0057(5)
C2 0.0269(8) 0.0220(7) 0.0167(8) -0.0067(6) 0.0009(6) -0.0118(6)
C3 0.0325(8) 0.0189(7) 0.0217(8) -0.0048(6) -0.0035(6) -0.0050(6)
C4 0.0246(7) 0.0233(7) 0.0276(9) -0.0073(6) -0.0058(6) -0.0014(5)
C5 0.0216(7) 0.0232(7) 0.0246(9) -0.0077(6) 0.0001(6) -0.0077(5)
C6 0.0232(7) 0.0214(7) 0.0164(8) -0.0072(5) -0.0014(5) -0.0068(5)
C7 0.0193(7) 0.0241(7) 0.0191(8) -0.0033(6) -0.0025(5) -0.0062(5)
C8 0.0179(7) 0.0200(7) 0.0195(8) -0.0041(5) 0.0002(5) -0.0051(5)
C9 0.0229(7) 0.0178(6) 0.0187(8) -0.0036(5) -0.0007(5) -0.0065(5)
C10 0.0240(7) 0.0192(6) 0.0235(8) -0.0018(6) -0.0043(6) -0.0072(5)
C11 0.0218(8) 0.0361(8) 0.0397(10) -0.0026(7) -0.0037(6) -0.0152(6)
C12 0.0298(8) 0.0372(8) 0.0358(10) -0.0063(7) 0.0067(7) -0.0109(6)
C13 0.0181(7) 0.0228(7) 0.0218(8) -0.0062(6) -0.0027(5) -0.0036(5)
C14 0.0190(7) 0.0216(7) 0.0183(8) -0.0040(6) -0.0035(5) -0.0031(5)
C15 0.0187(7) 0.0205(7) 0.0206(8) -0.0067(5) 0.0022(6) -0.0020(5)
C16 0.0287(8) 0.0191(7) 0.0307(9) 0.0043(6) -0.0044(6) -0.0017(6)

loop_
_atom_type_symbol
_atom_type_description
_atom_type_scat_dispersion_real
_atom_type_scat_dispersion_imag
_atom_type_scat_source
C C 0.0033 0.0016 'International Tables Vol C Tables 4.2.6.8 and 6.1.1.4'
H H 0.0000 0.0000 'International Tables Vol C Tables 4.2.6.8 and 6.1.1.4'
N N 0.0061 0.0033 'International Tables Vol C Tables 4.2.6.8 and 6.1.1.4'
O O 0.0106 0.0060 'International Tables Vol C Tables 4.2.6.8 and 6.1.1.4'

loop_
_geom_angle_atom_site_label_1
_geom_angle_atom_site_label_2
_geom_angle_atom_site_label_3
_geom_angle
C10 O4 C11 116.96(11)
C15 O6 C16 115.49(11)
O2 N1 O1 123.70(12)
O2 N1 C2 118.51(11)
O1 N1 C2 117.78(12)
C2 C1 C6 118.65(12)
C2 C1 H1 120.7
C6 C1 H1 120.7
C3 C2 C1 123.20(13)
C3 C2 N1 118.54(11)
C1 C2 N1 118.26(12)
C2 C3 C4 117.96(12)
C2 C3 H3 121.0
C4 C3 H3 121.0
C3 C4 C5 120.55(13)
C3 C4 H4 119.7
C5 C4 H4 119.7
C4 C5 C6 121.11(13)
C4 C5 H5 119.4
C6 C5 H5 119.4
C5 C6 C1 118.42(12)
C5 C6 C7 123.05(12)
C1 C6 C7 118.47(12)
C8 C7 C6 128.09(13)
C8 C7 H7 116.0
C6 C7 H7 116.0
C7 C8 C13 118.37(12)
C7 C8 C9 124.67(12)
C13 C8 C9 116.96(11)
C10 C9 C8 111.80(11)
C10 C9 H9A 109.3
C8 C9 H9A 109.3
C10 C9 H9B 109.3
C8 C9 H9B 109.3
H9A C9 H9B 107.9
O3 C10 O4 123.90(13)
O3 C10 C9 124.22(13)
O4 C10 C9 111.89(11)
O4 C11 C12 108.85(11)
O4 C11 H11A 109.9
C12 C11 H11A 109.9
O4 C11 H11B 109.9
C12 C11 H11B 109.9
H11A C11 H11B 108.3
C11 C12 H12A 109.5
C11 C12 H12B 109.5
H12A C12 H12B 109.5
C11 C12 H12C 109.5
H12A C12 H12C 109.5
H12B C12 H12C 109.5
C14 C13 C8 126.58(13)
C14 C13 H13 116.7
C8 C13 H13 116.7
C13 C14 C15 121.18(13)
C13 C14 H14 119.4
C15 C14 H14 119.4
O5 C15 O6 123.84(12)
O5 C15 C14 125.30(12)
O6 C15 C14 110.85(11)
O6 C16 H16A 109.5
O6 C16 H16B 109.5
H16A C16 H16B 109.5
O6 C16 H16C 109.5
H16A C16 H16C 109.5
H16B C16 H16C 109.5

loop_
_geom_bond_atom_site_label_1
_geom_bond_atom_site_label_2
_geom_bond_distance
O1 N1 1.2291(14)
O2 N1 1.2268(15)
O3 C10 1.1998(17)
O4 C10 1.3388(16)
O4 C11 1.4571(16)
O5 C15 1.2092(17)
O6 C15 1.3388(16)
O6 C16 1.4463(15)
N1 C2 1.4777(17)
C1 C2 1.3854(18)
C1 C6 1.4012(18)
C1 H1 0.9300
C2 C3 1.375(2)
C3 C4 1.3826(19)
C3 H3 0.9300
C4 C5 1.3863(18)
C4 H4 0.9300
C5 C6 1.3985(19)
C5 H5 0.9300
C6 C7 1.4698(17)
C7 C8 1.3445(17)
C7 H7 0.9300
C8 C13 1.4566(18)
C8 C9 1.5132(19)
C9 C10 1.5117(18)
C9 H9A 0.9700
C9 H9B 0.9700
C11 C12 1.500(2)
C11 H11A 0.9700
C11 H11B 0.9700
C12 H12A 0.9600
C12 H12B 0.9600
C12 H12C 0.9600
C13 C14 1.3353(17)
C13 H13 0.9300
C14 C15 1.4742(18)
C14 H14 0.9300
C16 H16A 0.9600
C16 H16B 0.9600
C16 H16C 0.9600

loop_
_geom_torsion_atom_site_label_1
_geom_torsion_atom_site_label_2
_geom_torsion_atom_site_label_3
_geom_torsion_atom_site_label_4
_geom_torsion
C6 C1 C2 C3 1.5(2)
C6 C1 C2 N1 -178.77(11)
O2 N1 C2 C3 -176.82(12)
O1 N1 C2 C3 2.46(19)
O2 N1 C2 C1 3.46(19)
O1 N1 C2 C1 -177.26(12)
C1 C2 C3 C4 1.1(2)
N1 C2 C3 C4 -178.59(12)
C2 C3 C4 C5 -1.6(2)
C3 C4 C5 C6 -0.6(2)
C4 C5 C6 C1 3.2(2)
C4 C5 C6 C7 -179.67(13)
C2 C1 C6 C5 -3.6(2)
C2 C1 C6 C7 179.13(12)
C5 C6 C7 C8 40.2(2)
C1 C6 C7 C8 -142.67(14)
C6 C7 C8 C13 -176.46(12)
C6 C7 C8 C9 4.5(2)
C7 C8 C9 C10 -106.10(15)
C13 C8 C9 C10 74.83(14)
C11 O4 C10 O3 -8.3(2)
C11 O4 C10 C9 171.55(10)
C8 C9 C10 O3 47.58(18)
C8 C9 C10 O4 -132.26(12)
C10 O4 C11 C12 -95.47(14)
C7 C8 C13 C14 171.04(12)
C9 C8 C13 C14 -9.82(19)
C8 C13 C14 C15 -178.85(11)
C16 O6 C15 O5 1.92(19)
C16 O6 C15 C14 -179.18(10)
C13 C14 C15 O5 -11.9(2)
C13 C14 C15 O6 169.22(11)
